data_2217028
loop_
_publ_author_name
'Murtaza, Ghulam'
'Said, Muhammad'
'Khawar Rauf, M.'
'Masahiro, Ebihara'
'Badshah, Amin'

_publ_section_title
;
 <i>N</i>-Benzoyl-<i>N</i>',<i>N</i>''-diphenylguanidinium chloride
;
_journal_coeditor_code EZ2109
_journal_issue 1
_journal_name_full 'Acta Crystallographica Section E'
_journal_page_first o333
_journal_page_last o333
_journal_paper_doi 10.1107/S1600536807065166
_journal_volume 64
_journal_year 2008
_chemical_formula_iupac 'C20 H18 N3 O +, Cl -'
_chemical_formula_moiety 'C20 H18 N3 O +, Cl -'
_chemical_formula_sum 'C20 H18 Cl N3 O'
_chemical_formula_weight 351.82
_chemical_name_systematic
;
<i>N</i>-Benzoyl-<i>N</i>',<i>N</i>''-diphenylguanidinium chloride
;
_space_group_IT_number 2
_symmetry_cell_setting triclinic
_symmetry_space_group_name_Hall '-P 1'
_symmetry_space_group_name_H-M 'P -1'
_atom_sites_solution_hydrogens geom
_atom_sites_solution_primary direct
_atom_sites_solution_secondary difmap
_audit_creation_method SHELXL-97
_cell_angle_alpha 70.193(10)
_cell_angle_beta 88.612(19)
_cell_angle_gamma 84.524(18)
_cell_formula_units_Z 2
_cell_length_a 8.586(4)
_cell_length_b 10.254(5)
_cell_length_c 10.966(6)
_cell_measurement_reflns_used 2693
_cell_measurement_temperature 296(2)
_cell_measurement_theta_max 27.5
_cell_measurement_theta_min 3.2
_cell_volume 904.2(8)
_computing_cell_refinement CrystalClear
_computing_data_collection 'CrystalClear (Molecular Structure Corporation & Rigaku, 2001)'
_computing_data_reduction 'teXsan (Molecular Structure Corporation & Rigaku, 2004)'
_computing_molecular_graphics 'ORTEPII (Johnson, 1976)'
_computing_publication_material 'SHELXL97 and teXsan'
_computing_structure_refinement 'SHELXL97 (Sheldrick, 1997)'
_computing_structure_solution 'SIR97 (Altomare <i>et al.</i>,  1999)'
_diffrn_ambient_temperature 296(2)
_diffrn_detector_area_resol_mean 14.62
_diffrn_measured_fraction_theta_full 0.977
_diffrn_measured_fraction_theta_max 0.977
_diffrn_measurement_device_type 'Rigaku/MSC Mercury CCD'
_diffrn_measurement_method \w
_diffrn_radiation_monochromator graphite
_diffrn_radiation_source 'fine-focus sealed tube'
_diffrn_radiation_type MoK\a
_diffrn_radiation_wavelength 0.71070
_diffrn_reflns_av_R_equivalents 0.0256
_diffrn_reflns_av_sigmaI/netI 0.0365
_diffrn_reflns_limit_h_max 11
_diffrn_reflns_limit_h_min -8
_diffrn_reflns_limit_k_max 8
_diffrn_reflns_limit_k_min -13
_diffrn_reflns_limit_l_max 14
_diffrn_reflns_limit_l_min -14
_diffrn_reflns_number 7197
_diffrn_reflns_theta_full 27.48
_diffrn_reflns_theta_max 27.48
_diffrn_reflns_theta_min 3.22
_exptl_absorpt_coefficient_mu 0.224
_exptl_absorpt_correction_T_max 0.803
_exptl_absorpt_correction_T_min 0.653
_exptl_absorpt_correction_type integration
_exptl_absorpt_process_details '(Higashi, 1999)'
_exptl_crystal_colour colourless
_exptl_crystal_density_diffrn 1.292
_exptl_crystal_density_method 'not measured'
_exptl_crystal_description Block
_exptl_crystal_F_000 368
_exptl_crystal_size_max 0.50
_exptl_crystal_size_mid 0.40
_exptl_crystal_size_min 0.25
_refine_diff_density_max 0.202
_refine_diff_density_min -0.322
_refine_ls_extinction_method none
_refine_ls_goodness_of_fit_ref 1.127
_refine_ls_hydrogen_treatment mixed
_refine_ls_matrix_type full
_refine_ls_number_parameters 238
_refine_ls_number_reflns 4050
_refine_ls_number_restraints 0
_refine_ls_restrained_S_all 1.127
_refine_ls_R_factor_all 0.0647
_refine_ls_R_factor_gt 0.0538
_refine_ls_shift/su_max 0.000
_refine_ls_shift/su_mean 0.000
_refine_ls_structure_factor_coef Fsqd
_refine_ls_weighting_details 'calc w=1/[\s^2^(Fo^2^)+(0.0563P)^2^+0.2415P] where P=(Fo^2^+2Fc^2^)/3'
_refine_ls_weighting_scheme calc
_refine_ls_wR_factor_gt 0.1263
_refine_ls_wR_factor_ref 0.1329
_reflns_number_gt 3534
_reflns_number_total 4050
_reflns_threshold_expression ' I>2\s(I)'
_cod_data_source_file ez2109.cif
_cod_data_source_block I
_cod_database_code 2217028
_cod_database_fobs_code 2217028

loop_
_symmetry_equiv_pos_as_xyz
'x, y, z'
'-x, -y, -z'

loop_
_atom_site_type_symbol
_atom_site_label
_atom_site_fract_x
_atom_site_fract_y
_atom_site_fract_z
_atom_site_U_iso_or_equiv
_atom_site_adp_type
_atom_site_calc_flag
_atom_site_refinement_flags
_atom_site_occupancy
C C1 0.46455(19) 0.16051(18) 0.64865(17) 0.0414(4) Uani d . 1
O O1 0.56362(16) 0.06102(15) 0.68532(14) 0.0638(4) Uani d . 1
C C2 0.57534(18) 0.26054(17) 0.43234(16) 0.0373(3) Uani d . 1
N N1 0.46189(16) 0.25511(16) 0.52470(14) 0.0393(3) Uani d . 1
H H1 0.396(3) 0.328(3) 0.505(2) 0.061(6) Uiso d . 1
C C3 0.33471(18) 0.18014(18) 0.73498(16) 0.0395(4) Uani d . 1
C C4 0.1942(2) 0.2597(2) 0.69126(18) 0.0467(4) Uani d . 1
H H4 0.1799 0.3114 0.6038 0.056 Uiso calc R 1
C C5 0.0754(2) 0.2616(2) 0.7787(2) 0.0584(5) Uani d . 1
H H5 -0.0194 0.3137 0.7493 0.070 Uiso calc R 1
C C6 0.0966(3) 0.1873(3) 0.9083(2) 0.0649(6) Uani d . 1
H H6 0.0164 0.1895 0.9663 0.078 Uiso calc R 1
C C7 0.2365(3) 0.1096(3) 0.9525(2) 0.0705(7) Uani d . 1
H H7 0.2516 0.0606 1.0404 0.085 Uiso calc R 1
C C8 0.3544(2) 0.1046(2) 0.86592(19) 0.0581(5) Uani d . 1
H H8 0.4477 0.0501 0.8956 0.070 Uiso calc R 1
N N2 0.55540(18) 0.36772(16) 0.32355(14) 0.0440(4) Uani d . 1
H H2 0.487(3) 0.434(3) 0.327(2) 0.058(6) Uiso d . 1
C C9 0.62383(19) 0.37844(19) 0.20058(16) 0.0409(4) Uani d . 1
C C10 0.6906(3) 0.4978(2) 0.1331(2) 0.0624(6) Uani d . 1
H H10 0.6949 0.5679 0.1685 0.075 Uiso calc R 1
C C11 0.7517(4) 0.5130(3) 0.0115(2) 0.0777(7) Uani d . 1
H H11 0.7984 0.5934 -0.0344 0.093 Uiso calc R 1
C C12 0.7439(3) 0.4111(3) -0.0417(2) 0.0725(7) Uani d . 1
H H12 0.7847 0.4221 -0.1235 0.087 Uiso calc R 1
C C13 0.6759(3) 0.2927(3) 0.0261(2) 0.0696(6) Uani d . 1
H H13 0.6708 0.2233 -0.0101 0.084 Uiso calc R 1
C C14 0.6142(2) 0.2750(2) 0.1486(2) 0.0557(5) Uani d . 1
H H14 0.5675 0.1947 0.1943 0.067 Uiso calc R 1
N N3 0.69145(16) 0.16005(16) 0.45603(16) 0.0432(3) Uani d . 1
H H3 0.683(3) 0.100(3) 0.530(2) 0.065(7) Uiso d . 1
C C15 0.84141(18) 0.17037(17) 0.39319(15) 0.0362(3) Uani d . 1
C C16 0.9279(2) 0.27925(19) 0.38423(18) 0.0447(4) Uani d . 1
H H16 0.8881 0.3502 0.4143 0.054 Uiso calc R 1
C C17 1.0751(2) 0.2818(2) 0.3298(2) 0.0543(5) Uani d . 1
H H17 1.1341 0.3557 0.3221 0.065 Uiso calc R 1
C C18 1.1351(2) 0.1753(2) 0.28699(19) 0.0545(5) Uani d . 1
H H18 1.2342 0.1776 0.2506 0.065 Uiso calc R 1
C C19 1.0488(2) 0.0662(2) 0.2980(2) 0.0538(5) Uani d . 1
H H19 1.0896 -0.0057 0.2695 0.065 Uiso calc R 1
C C20 0.9007(2) 0.0627(2) 0.35154(19) 0.0472(4) Uani d . 1
H H20 0.8418 -0.0112 0.3593 0.057 Uiso calc R 1
Cl Cl1 0.28841(5) 0.55341(5) 0.39536(5) 0.05030(16) Uani d . 1

loop_
_atom_site_aniso_label
_atom_site_aniso_U_11
_atom_site_aniso_U_22
_atom_site_aniso_U_33
_atom_site_aniso_U_12
_atom_site_aniso_U_13
_atom_site_aniso_U_23
C1 0.0359(8) 0.0424(9) 0.0417(9) 0.0028(7) 0.0055(7) -0.0107(7)
O1 0.0547(8) 0.0564(8) 0.0563(8) 0.0208(6) 0.0188(6) 0.0039(7)
C2 0.0352(8) 0.0393(8) 0.0386(8) 0.0002(6) 0.0047(6) -0.0161(7)
N1 0.0340(7) 0.0416(8) 0.0395(7) 0.0050(6) 0.0055(5) -0.0125(6)
C3 0.0341(8) 0.0440(9) 0.0396(9) 0.0005(6) 0.0047(6) -0.0144(7)
C4 0.0396(9) 0.0544(11) 0.0423(9) 0.0060(7) 0.0012(7) -0.0144(8)
C5 0.0384(9) 0.0706(14) 0.0621(13) 0.0097(9) 0.0065(8) -0.0213(11)
C6 0.0529(11) 0.0769(15) 0.0576(12) 0.0057(10) 0.0225(10) -0.0179(11)
C7 0.0669(13) 0.0857(17) 0.0422(11) 0.0154(12) 0.0141(9) -0.0065(11)
C8 0.0480(10) 0.0712(13) 0.0422(10) 0.0151(9) 0.0035(8) -0.0078(9)
N2 0.0470(8) 0.0434(8) 0.0373(8) 0.0104(6) 0.0062(6) -0.0124(6)
C9 0.0390(8) 0.0474(9) 0.0326(8) 0.0079(7) 0.0002(6) -0.0119(7)
C10 0.0884(16) 0.0496(11) 0.0458(11) -0.0048(10) 0.0140(10) -0.0131(9)
C11 0.1051(19) 0.0655(15) 0.0467(12) -0.0023(13) 0.0217(12) -0.0014(11)
C12 0.0776(15) 0.0892(18) 0.0357(10) 0.0264(13) 0.0086(10) -0.0114(11)
C13 0.0798(15) 0.0849(17) 0.0535(13) 0.0119(13) -0.0008(11) -0.0407(13)
C14 0.0594(12) 0.0614(12) 0.0509(11) -0.0040(9) 0.0045(9) -0.0257(10)
N3 0.0373(7) 0.0417(8) 0.0443(8) 0.0049(6) 0.0100(6) -0.0092(7)
C15 0.0327(7) 0.0409(8) 0.0334(8) 0.0041(6) 0.0033(6) -0.0128(6)
C16 0.0467(9) 0.0414(9) 0.0474(10) 0.0012(7) 0.0027(7) -0.0184(8)
C17 0.0442(10) 0.0547(11) 0.0598(12) -0.0093(8) 0.0040(8) -0.0129(9)
C18 0.0374(9) 0.0683(13) 0.0482(11) 0.0048(8) 0.0098(8) -0.0103(9)
C19 0.0481(10) 0.0619(12) 0.0534(11) 0.0141(9) 0.0065(8) -0.0275(10)
C20 0.0436(9) 0.0475(10) 0.0559(11) 0.0013(7) 0.0023(8) -0.0262(9)
Cl1 0.0488(3) 0.0513(3) 0.0533(3) 0.01300(19) -0.00668(19) -0.0253(2)

loop_
_atom_type_symbol
_atom_type_description
_atom_type_scat_dispersion_real
_atom_type_scat_dispersion_imag
_atom_type_scat_source
C C 0.0033 0.0016 'International Tables Vol C Tables 4.2.6.8 and 6.1.1.4'
H H 0.0000 0.0000 'International Tables Vol C Tables 4.2.6.8 and 6.1.1.4'
N N 0.0061 0.0033 'International Tables Vol C Tables 4.2.6.8 and 6.1.1.4'
O O 0.0106 0.0060 'International Tables Vol C Tables 4.2.6.8 and 6.1.1.4'
Cl Cl 0.1484 0.1585 'International Tables Vol C Tables 4.2.6.8 and 6.1.1.4'

loop_
_geom_angle_atom_site_label_1
_geom_angle_atom_site_label_2
_geom_angle_atom_site_label_3
_geom_angle
O1 C1 N1 122.33(15)
O1 C1 C3 121.03(16)
N1 C1 C3 116.55(14)
N2 C2 N3 125.14(15)
N2 C2 N1 115.35(14)
N3 C2 N1 119.49(15)
C1 N1 C2 125.74(14)
C1 N1 H1 119.5(15)
C2 N1 H1 113.5(15)
C8 C3 C4 119.34(16)
C8 C3 C1 116.33(15)
C4 C3 C1 124.15(16)
C5 C4 C3 119.63(18)
C5 C4 H4 120.2
C3 C4 H4 120.2
C6 C5 C4 120.55(18)
C6 C5 H5 119.7
C4 C5 H5 119.7
C5 C6 C7 120.06(18)
C5 C6 H6 120.0
C7 C6 H6 120.0
C6 C7 C8 119.8(2)
C6 C7 H7 120.1
C8 C7 H7 120.1
C7 C8 C3 120.55(19)
C7 C8 H8 119.7
C3 C8 H8 119.7
C2 N2 C9 126.71(15)
C2 N2 H2 115.2(15)
C9 N2 H2 117.8(15)
C10 C9 C14 120.97(18)
C10 C9 N2 118.28(17)
C14 C9 N2 120.63(17)
C9 C10 C11 119.3(2)
C9 C10 H10 120.3
C11 C10 H10 120.3
C12 C11 C10 120.6(2)
C12 C11 H11 119.7
C10 C11 H11 119.7
C11 C12 C13 119.7(2)
C11 C12 H12 120.2
C13 C12 H12 120.2
C12 C13 C14 120.7(2)
C12 C13 H13 119.6
C14 C13 H13 119.6
C9 C14 C13 118.7(2)
C9 C14 H14 120.7
C13 C14 H14 120.7
C2 N3 C15 125.89(15)
C2 N3 H3 111.2(17)
C15 N3 H3 119.3(17)
C16 C15 C20 121.04(16)
C16 C15 N3 120.56(15)
C20 C15 N3 118.21(16)
C15 C16 C17 119.03(17)
C15 C16 H16 120.5
C17 C16 H16 120.5
C18 C17 C16 120.43(19)
C18 C17 H17 119.8
C16 C17 H17 119.8
C19 C18 C17 120.10(17)
C19 C18 H18 120.0
C17 C18 H18 120.0
C18 C19 C20 120.09(18)
C18 C19 H19 120.0
C20 C19 H19 120.0
C15 C20 C19 119.30(18)
C15 C20 H20 120.3
C19 C20 H20 120.3

loop_
_geom_bond_atom_site_label_1
_geom_bond_atom_site_label_2
_geom_bond_distance
_geom_bond_publ_flag
C1 O1 1.224(2) yes
C1 N1 1.376(2) yes
C1 C3 1.488(2) ?
C2 N2 1.321(2) yes
C2 N3 1.326(2) yes
C2 N1 1.379(2) ?
N1 H1 0.86(2) ?
C3 C8 1.387(3) ?
C3 C4 1.387(2) ?
C4 C5 1.386(3) ?
C4 H4 0.9300 ?
C5 C6 1.373(3) ?
C5 H5 0.9300 ?
C6 C7 1.377(3) ?
C6 H6 0.9300 ?
C7 C8 1.380(3) ?
C7 H7 0.9300 ?
C8 H8 0.9300 ?
N2 C9 1.432(2) ?
N2 H2 0.86(2) ?
C9 C10 1.369(3) ?
C9 C14 1.374(3) ?
C10 C11 1.385(3) ?
C10 H10 0.9300 ?
C11 C12 1.365(4) ?
C11 H11 0.9300 ?
C12 C13 1.367(4) ?
C12 H12 0.9300 ?
C13 C14 1.392(3) ?
C13 H13 0.9300 ?
C14 H14 0.9300 ?
N3 C15 1.441(2) ?
N3 H3 0.84(3) ?
C15 C16 1.374(3) ?
C15 C20 1.381(2) ?
C16 C17 1.383(3) ?
C16 H16 0.9300 ?
C17 C18 1.381(3) ?
C17 H17 0.9300 ?
C18 C19 1.371(3) ?
C18 H18 0.9300 ?
C19 C20 1.386(3) ?
C19 H19 0.9300 ?
C20 H20 0.9300 ?

loop_
_geom_hbond_atom_site_label_D
_geom_hbond_atom_site_label_H
_geom_hbond_atom_site_label_A
_geom_hbond_distance_DH
_geom_hbond_distance_HA
_geom_hbond_distance_DA
_geom_hbond_angle_DHA
N1 H1 Cl1 0.86(2) 2.32(3) 3.143(2) 159(2)
N2 H2 Cl1 0.86(2) 2.27(2) 3.0977(18) 162(2)
N3 H3 O1 0.84(3) 1.91(3) 2.628(2) 143(2)

loop_
_geom_torsion_atom_site_label_1
_geom_torsion_atom_site_label_2
_geom_torsion_atom_site_label_3
_geom_torsion_atom_site_label_4
_geom_torsion
O1 C1 N1 C2 -7.5(3)
C3 C1 N1 C2 175.92(16)
N2 C2 N1 C1 -174.26(17)
N3 C2 N1 C1 7.2(3)
O1 C1 C3 C8 16.6(3)
N1 C1 C3 C8 -166.76(18)
O1 C1 C3 C4 -158.4(2)
N1 C1 C3 C4 18.2(3)
C8 C3 C4 C5 -0.5(3)
C1 C3 C4 C5 174.43(19)
C3 C4 C5 C6 1.0(3)
C4 C5 C6 C7 -0.2(4)
C5 C6 C7 C8 -1.2(4)
C6 C7 C8 C3 1.7(4)
C4 C3 C8 C7 -0.9(3)
C1 C3 C8 C7 -176.2(2)
N3 C2 N2 C9 18.6(3)
N1 C2 N2 C9 -159.87(16)
C2 N2 C9 C10 -133.2(2)
C2 N2 C9 C14 50.6(3)
C14 C9 C10 C11 -1.1(3)
N2 C9 C10 C11 -177.3(2)
C9 C10 C11 C12 0.8(4)
C10 C11 C12 C13 -0.3(4)
C11 C12 C13 C14 0.1(4)
C10 C9 C14 C13 0.9(3)
N2 C9 C14 C13 176.99(18)
C12 C13 C14 C9 -0.4(3)
N2 C2 N3 C15 23.2(3)
N1 C2 N3 C15 -158.45(16)
C2 N3 C15 C16 50.4(3)
C2 N3 C15 C20 -134.56(19)
C20 C15 C16 C17 1.5(3)
N3 C15 C16 C17 176.39(17)
C15 C16 C17 C18 -1.0(3)
C16 C17 C18 C19 0.1(3)
C17 C18 C19 C20 0.4(3)
C16 C15 C20 C19 -1.0(3)
N3 C15 C20 C19 -176.09(17)
C18 C19 C20 C15 0.1(3)

loop_
_cod_related_entry_id
_cod_related_entry_database
_cod_related_entry_code
1 ChemSpider 21119656
